data_1519716
loop_
_publ_author_name
'Hwang, Jungwun'
'Dial, Brent E.'
'Li, Ping'
'Kozik, Michael E.'
'Smith, Mark D.'
'Shimizu, Ken D.'

_publ_section_title
;
 How important are dispersion interactions to the strength of aromatic
 stacking interactions in solution?
;
_journal_issue 7
_journal_name_full 'Chem. Sci.'
_journal_page_first 4358
_journal_paper_doi 10.1039/C5SC01370D
_journal_volume 6
_journal_year 2015
_chemical_formula_moiety 'C51 H33 N O4, 0.5(C6 H6)'
_chemical_formula_sum 'C54 H36 N O4'
_chemical_formula_weight 762.84
_chemical_name_systematic
;
 ? 
;
_space_group_crystal_system triclinic
_space_group_IT_number 2
_space_group_name_Hall '-P 1'
_space_group_name_H-M_alt 'P -1'
_symmetry_space_group_name_Hall '-P 1'
_symmetry_space_group_name_H-M 'P -1'
_atom_sites_solution_hydrogens geom
_atom_sites_solution_primary direct
_atom_sites_solution_secondary difmap
_audit_creation_date 2013-05-14
_audit_creation_method
;
  Olex2 1.2
  (compiled Apr 23 2013 17:59:47, GUI svn.r4466)
;
_audit_update_record
;
2015-04-09 deposited with the CCDC.
2015-05-18 downloaded from the CCDC.
;
_cell_angle_alpha 91.644(3)
_cell_angle_beta 99.097(3)
_cell_angle_gamma 94.093(3)
_cell_formula_units_Z 2
_cell_length_a 9.7344(15)
_cell_length_b 12.477(2)
_cell_length_c 16.268(3)
_cell_measurement_reflns_used 5420
_cell_measurement_temperature 100(2)
_cell_measurement_theta_max 28.33
_cell_measurement_theta_min 2.54
_cell_volume 1944.4(6)
_computing_cell_refinement 'SAINT v6.45A (Bruker, 2003)'
_computing_data_reduction 'SAINT v6.45A (Bruker, 2003)'
_computing_molecular_graphics
;
O. V. Dolomanov, L. J. Bourhis, R. J. Gildea, J. A. K. Howard and H. Puschmann,
OLEX2: a complete structure solution, refinement and analysis program.
J. Appl. Cryst. (2009). 42, 339-341.
;
_computing_publication_material
;
O. V. Dolomanov, L. J. Bourhis, R. J. Gildea, J. A. K. Howard and H. Puschmann,
OLEX2: a complete structure solution, refinement and analysis program.
J. Appl. Cryst. (2009). 42, 339-341.
;
_computing_structure_refinement
;
SHELXL, G.M. Sheldrick, Acta Cryst.
(2008). A64, 112-122
;
_computing_structure_solution
;
SHELXS, G.M. Sheldrick, Acta Cryst.
(2008). A64, 112-122
;
_diffrn_ambient_temperature 100(2)
_diffrn_measured_fraction_theta_full 1.000
_diffrn_measured_fraction_theta_max 1.000
_diffrn_measurement_device_type 'CCD area detector'
_diffrn_measurement_method 'phi and omega scans'
_diffrn_radiation_monochromator graphite
_diffrn_radiation_type MoK\a
_diffrn_radiation_wavelength 0.71073
_diffrn_reflns_av_R_equivalents 0.0347
_diffrn_reflns_av_unetI/netI 0.0323
_diffrn_reflns_limit_h_max 12
_diffrn_reflns_limit_h_min -12
_diffrn_reflns_limit_k_max 15
_diffrn_reflns_limit_k_min -15
_diffrn_reflns_limit_l_max 20
_diffrn_reflns_limit_l_min -20
_diffrn_reflns_number 28822
_diffrn_reflns_theta_full 26.37
_diffrn_reflns_theta_max 26.37
_diffrn_reflns_theta_min 1.64
_diffrn_source 'fine-focus sealed tube'
_diffrn_source_current 35.0
_diffrn_source_power 1.575
_diffrn_source_target Mo
_diffrn_source_voltage 45.0
_exptl_absorpt_coefficient_mu 0.082
_exptl_absorpt_correction_type none
_exptl_crystal_colour colorless
_exptl_crystal_density_diffrn 1.303
_exptl_crystal_density_method 'not measured'
_exptl_crystal_description block
_exptl_crystal_F_000 798
_exptl_crystal_size_max 0.42
_exptl_crystal_size_mid 0.4
_exptl_crystal_size_min 0.25
_refine_diff_density_max 0.477
_refine_diff_density_min -0.347
_refine_diff_density_rms 0.049
_refine_ls_extinction_method none
_refine_ls_goodness_of_fit_ref 1.069
_refine_ls_hydrogen_treatment constr
_refine_ls_matrix_type full
_refine_ls_number_parameters 518
_refine_ls_number_reflns 7943
_refine_ls_number_restraints 0
_refine_ls_restrained_S_all 1.069
_refine_ls_R_factor_all 0.0503
_refine_ls_R_factor_gt 0.0419
_refine_ls_shift/su_max 0.001
_refine_ls_shift/su_mean 0.000
_refine_ls_structure_factor_coef Fsqd
_refine_ls_weighting_details 'calc w=1/[\s^2^(Fo^2^)+(0.0654P)^2^+0.1904P] where P=(Fo^2^+2Fc^2^)/3'
_refine_ls_weighting_scheme calc
_refine_ls_wR_factor_gt 0.1107
_refine_ls_wR_factor_ref 0.1157
_reflns_number_gt 6538
_reflns_number_total 7943
_reflns_threshold_expression >2sigma(I)
_cod_data_source_file c5sc01370d2.cif
_cod_data_source_block mk159m
_cod_depositor_comments 'Adding full bibliography for 1519714--1519716.cif.'
_cod_original_cell_volume 1944.4(5)
_cod_database_code 1519716
_olex2_refinement_description
;
1. Fixed Uiso
 At 1.2 times of:
  All C(H) groups
2. Others
 Fixed Sof: C61(0.5) H61(0.5) C62(0.5) H62(0.5) C63(0.5) H63(0.5) C64(0.5)
 H64(0.5) C65(0.5) H65(0.5) C66(0.5) H66(0.5)
3.a :
 C61(C62,C63,C64,C65,C66)
3.b Ternary CH refined with riding coordinates:
 C3(H3), C6(H6)
3.c Aromatic/amide H refined with riding coordinates:
 C11(H11), C12(H12), C13(H13), C14(H14), C17(H17), C18(H18), C19(H19),
 C20(H20), C23(H23), C24(H24), C25(H25), C26(H26), C27(H27), C29(H29), C30(H30),
  C31(H31), C32(H32), C33(H33), C36(H36), C37(H37), C38(H38), C39(H39),
 C41(H41), C42(H42), C44(H44), C45(H45), C47(H47), C48(H48), C49(H49), C50(H50),
  C51(H51), C61(H61), C62(H62), C63(H63), C64(H64), C65(H65), C66(H66)
;

loop_
_space_group_symop_id
_space_group_symop_operation_xyz
1 'x, y, z'
2 '-x, -y, -z'

loop_
_atom_site_label
_atom_site_type_symbol
_atom_site_fract_x
_atom_site_fract_y
_atom_site_fract_z
_atom_site_U_iso_or_equiv
_atom_site_adp_type
_atom_site_occupancy
_atom_site_symmetry_multiplicity
_atom_site_calc_flag
_atom_site_refinement_flags
_atom_site_disorder_assembly
_atom_site_disorder_group
O1 O 0.81340(10) 0.53224(7) 1.03100(6) 0.0231(2) Uani 1 1 d . . .
O2 O 0.88649(10) 0.34421(7) 0.73079(6) 0.0245(2) Uani 1 1 d . . .
O3 O 0.68944(10) 0.66556(7) 0.70542(6) 0.0252(2) Uani 1 1 d . . .
O4 O 0.88165(10) 0.61373(7) 0.58104(6) 0.0245(2) Uani 1 1 d . . .
N1 N 0.77884(11) 0.49966(8) 0.69987(7) 0.0188(2) Uani 1 1 d . . .
C1 C 0.77872(13) 0.52003(10) 0.95746(8) 0.0168(3) Uani 1 1 d . . .
C2 C 0.78975(13) 0.42124(10) 0.89943(8) 0.0170(3) Uani 1 1 d . . .
C3 C 0.87848(13) 0.48100(10) 0.83969(8) 0.0176(3) Uani 1 1 d . . .
H3 H 0.9801 0.4874 0.8634 0.021 Uiso 1 1 calc R . .
C4 C 0.85267(13) 0.43028(10) 0.75282(8) 0.0185(3) Uani 1 1 d . . .
C5 C 0.75392(13) 0.59581(10) 0.73942(8) 0.0191(3) Uani 1 1 d . . .
C6 C 0.81907(13) 0.59300(10) 0.83072(8) 0.0179(3) Uani 1 1 d . . .
H6 H 0.8949 0.6519 0.8457 0.022 Uiso 1 1 calc R . .
C7 C 0.70890(13) 0.59595(10) 0.89189(8) 0.0176(3) Uani 1 1 d . . .
C8 C 0.58874(13) 0.51408(10) 0.85405(8) 0.0171(3) Uani 1 1 d . . .
C9 C 0.63801(13) 0.41368(10) 0.85564(8) 0.0171(3) Uani 1 1 d . . .
C10 C 0.55629(13) 0.32120(10) 0.81496(8) 0.0184(3) Uani 1 1 d . . .
C11 C 0.61135(14) 0.22039(10) 0.80534(8) 0.0221(3) Uani 1 1 d . . .
H11 H 0.7066 0.2122 0.8264 0.026 Uiso 1 1 calc R . .
C12 C 0.52887(16) 0.13430(11) 0.76591(9) 0.0287(3) Uani 1 1 d . . .
H12 H 0.5675 0.0675 0.7589 0.034 Uiso 1 1 calc R . .
C13 C 0.38842(17) 0.14510(12) 0.73626(10) 0.0339(4) Uani 1 1 d . . .
H13 H 0.3304 0.0846 0.7113 0.041 Uiso 1 1 calc R . .
C14 C 0.33341(15) 0.24247(11) 0.74288(9) 0.0293(3) Uani 1 1 d . . .
H14 H 0.2377 0.2484 0.7217 0.035 Uiso 1 1 calc R . .
C15 C 0.41525(14) 0.33417(11) 0.78037(8) 0.0211(3) Uani 1 1 d . . .
C16 C 0.36089(13) 0.44006(11) 0.78116(8) 0.0196(3) Uani 1 1 d . . .
C17 C 0.22320(14) 0.45666(11) 0.74426(8) 0.0232(3) Uani 1 1 d . . .
H17 H 0.1618 0.3964 0.7224 0.028 Uiso 1 1 calc R . .
C18 C 0.17584(14) 0.55760(12) 0.73920(9) 0.0259(3) Uani 1 1 d . . .
H18 H 0.0831 0.5666 0.7133 0.031 Uiso 1 1 calc R . .
C19 C 0.26360(15) 0.64711(12) 0.77211(9) 0.0273(3) Uani 1 1 d . . .
H19 H 0.2305 0.7169 0.7686 0.033 Uiso 1 1 calc R . .
C20 C 0.39748(14) 0.63443(11) 0.80954(8) 0.0239(3) Uani 1 1 d . . .
H20 H 0.4563 0.6958 0.8319 0.029 Uiso 1 1 calc R . .
C21 C 0.44932(13) 0.53163(10) 0.81537(8) 0.0185(3) Uani 1 1 d . . .
C22 C 0.84388(13) 0.32452(10) 0.94288(8) 0.0182(3) Uani 1 1 d . . .
C23 C 0.95862(13) 0.27465(10) 0.92348(8) 0.0210(3) Uani 1 1 d . . .
H23 H 1.0093 0.3039 0.8829 0.025 Uiso 1 1 calc R . .
C24 C 0.99956(14) 0.18228(10) 0.96314(9) 0.0241(3) Uani 1 1 d . . .
H24 H 1.0781 0.1487 0.9495 0.029 Uiso 1 1 calc R . .
C25 C 0.92680(15) 0.13881(11) 1.02236(9) 0.0271(3) Uani 1 1 d . . .
H25 H 0.9539 0.0748 1.0486 0.033 Uiso 1 1 calc R . .
C26 C 0.81403(15) 0.18939(11) 1.04315(9) 0.0260(3) Uani 1 1 d . . .
H26 H 0.7645 0.1605 1.0843 0.031 Uiso 1 1 calc R . .
C27 C 0.77332(14) 0.28168(10) 1.00417(8) 0.0225(3) Uani 1 1 d . . .
H27 H 0.6966 0.3162 1.0193 0.027 Uiso 1 1 calc R . .
C28 C 0.68224(13) 0.70540(10) 0.92433(8) 0.0191(3) Uani 1 1 d . . .
C29 C 0.62874(14) 0.71524(11) 0.99841(9) 0.0225(3) Uani 1 1 d . . .
H29 H 0.6074 0.6527 1.0274 0.027 Uiso 1 1 calc R . .
C30 C 0.60632(14) 0.81610(11) 1.03024(9) 0.0269(3) Uani 1 1 d . . .
H30 H 0.5704 0.8221 1.0810 0.032 Uiso 1 1 calc R . .
C31 C 0.63612(14) 0.90763(11) 0.98824(9) 0.0271(3) Uani 1 1 d . . .
H31 H 0.6217 0.9764 1.0104 0.033 Uiso 1 1 calc R . .
C32 C 0.68693(14) 0.89857(11) 0.91389(9) 0.0262(3) Uani 1 1 d . . .
H32 H 0.7061 0.9612 0.8845 0.031 Uiso 1 1 calc R . .
C33 C 0.71005(14) 0.79826(10) 0.88193(9) 0.0227(3) Uani 1 1 d . . .
H33 H 0.7451 0.7927 0.8308 0.027 Uiso 1 1 calc R . .
C34 C 0.72777(13) 0.47335(10) 0.61368(8) 0.0198(3) Uani 1 1 d . . .
C35 C 0.77706(13) 0.53486(10) 0.55311(8) 0.0205(3) Uani 1 1 d . . .
C36 C 0.72472(14) 0.51203(11) 0.46965(8) 0.0240(3) Uani 1 1 d . . .
H36 H 0.7567 0.5547 0.4280 0.029 Uiso 1 1 calc R . .
C37 C 0.62581(15) 0.42684(11) 0.44734(9) 0.0269(3) Uani 1 1 d . . .
H37 H 0.5898 0.4113 0.3902 0.032 Uiso 1 1 calc R . .
C38 C 0.57873(15) 0.36407(11) 0.50734(9) 0.0282(3) Uani 1 1 d . . .
H38 H 0.5118 0.3050 0.4913 0.034 Uiso 1 1 calc R . .
C39 C 0.62940(14) 0.38742(11) 0.59106(9) 0.0247(3) Uani 1 1 d . . .
H39 H 0.5969 0.3448 0.6326 0.030 Uiso 1 1 calc R . .
C40 C 0.90217(14) 0.69499(10) 0.52532(8) 0.0215(3) Uani 1 1 d . . .
C41 C 0.81020(14) 0.77442(11) 0.51389(9) 0.0248(3) Uani 1 1 d . . .
H41 H 0.7329 0.7739 0.5430 0.030 Uiso 1 1 calc R . .
C42 C 0.83196(14) 0.85485(11) 0.45949(8) 0.0243(3) Uani 1 1 d . . .
H42 H 0.7687 0.9096 0.4513 0.029 Uiso 1 1 calc R . .
C43 C 0.94540(14) 0.85689(10) 0.41646(8) 0.0210(3) Uani 1 1 d . . .
C44 C 1.03745(14) 0.77636(10) 0.43052(8) 0.0225(3) Uani 1 1 d . . .
H44 H 1.1159 0.7769 0.4024 0.027 Uiso 1 1 calc R . .
C45 C 1.01640(14) 0.69531(11) 0.48501(8) 0.0230(3) Uani 1 1 d . . .
H45 H 1.0799 0.6409 0.4943 0.028 Uiso 1 1 calc R . .
C46 C 0.96655(14) 0.94247(11) 0.35684(8) 0.0235(3) Uani 1 1 d . . .
C47 C 0.93086(16) 1.04672(11) 0.37131(9) 0.0287(3) Uani 1 1 d . . .
H47 H 0.8923 1.0634 0.4198 0.034 Uiso 1 1 calc R . .
C48 C 0.95088(18) 1.12650(12) 0.31588(10) 0.0360(4) Uani 1 1 d . . .
H48 H 0.9268 1.1974 0.3270 0.043 Uiso 1 1 calc R . .
C49 C 1.00544(18) 1.10359(13) 0.24487(10) 0.0383(4) Uani 1 1 d . . .
H49 H 1.0186 1.1583 0.2068 0.046 Uiso 1 1 calc R . .
C50 C 1.04106(18) 1.00026(13) 0.22928(10) 0.0361(4) Uani 1 1 d . . .
H50 H 1.0788 0.9842 0.1804 0.043 Uiso 1 1 calc R . .
C51 C 1.02199(16) 0.92021(12) 0.28458(9) 0.0289(3) Uani 1 1 d . . .
H51 H 1.0468 0.8496 0.2733 0.035 Uiso 1 1 calc R . .
C61 C 0.3991(3) -0.07011(19) 0.49443(15) 0.0383(8) Uiso 0.50 1 d PG A -1
H61 H 0.3303 -0.1261 0.5002 0.046 Uiso 0.50 1 calc PR A -1
C62 C 0.3841(3) -0.0090(2) 0.42471(14) 0.0444(9) Uiso 0.50 1 d PG A -1
H62 H 0.3049 -0.0230 0.3825 0.053 Uiso 0.50 1 calc PR A -1
C63 C 0.4839(3) 0.0723(2) 0.41628(14) 0.0536(10) Uiso 0.50 1 d PG A -1
H63 H 0.4735 0.1144 0.3683 0.064 Uiso 0.50 1 calc PR A -1
C64 C 0.5988(3) 0.0925(2) 0.47761(15) 0.0426(9) Uiso 0.50 1 d PG A -1
H64 H 0.6677 0.1485 0.4718 0.051 Uiso 0.50 1 calc PR A -1
C65 C 0.6138(3) 0.0314(2) 0.54734(14) 0.0385(8) Uiso 0.50 1 d PG A -1
H65 H 0.6930 0.0453 0.5896 0.046 Uiso 0.50 1 calc PR A -1
C66 C 0.5140(3) -0.0499(2) 0.55572(14) 0.0528(10) Uiso 0.50 1 d PG A -1
H66 H 0.5244 -0.0920 0.6037 0.063 Uiso 0.50 1 calc PR A -1

loop_
_atom_site_aniso_label
_atom_site_aniso_U_11
_atom_site_aniso_U_22
_atom_site_aniso_U_33
_atom_site_aniso_U_23
_atom_site_aniso_U_13
_atom_site_aniso_U_12
O1 0.0249(5) 0.0247(5) 0.0182(5) 0.0000(4) -0.0006(4) 0.0010(4)
O2 0.0277(5) 0.0246(5) 0.0226(5) 0.0006(4) 0.0051(4) 0.0086(4)
O3 0.0305(5) 0.0246(5) 0.0211(5) 0.0046(4) 0.0022(4) 0.0089(4)
O4 0.0252(5) 0.0295(5) 0.0171(5) 0.0049(4) -0.0002(4) -0.0034(4)
N1 0.0189(6) 0.0216(5) 0.0166(5) 0.0022(4) 0.0038(4) 0.0031(4)
C1 0.0127(6) 0.0187(6) 0.0187(7) 0.0008(5) 0.0023(5) -0.0010(5)
C2 0.0160(6) 0.0188(6) 0.0160(6) 0.0011(5) 0.0019(5) 0.0011(5)
C3 0.0150(6) 0.0191(6) 0.0185(6) 0.0026(5) 0.0019(5) 0.0016(5)
C4 0.0149(6) 0.0217(6) 0.0199(7) 0.0035(5) 0.0057(5) 0.0015(5)
C5 0.0183(6) 0.0199(6) 0.0200(7) 0.0030(5) 0.0056(5) 0.0001(5)
C6 0.0166(6) 0.0175(6) 0.0197(7) 0.0020(5) 0.0027(5) 0.0013(5)
C7 0.0166(6) 0.0192(6) 0.0166(6) 0.0016(5) 0.0018(5) 0.0014(5)
C8 0.0176(6) 0.0201(6) 0.0142(6) 0.0012(5) 0.0042(5) 0.0008(5)
C9 0.0151(6) 0.0225(6) 0.0142(6) 0.0022(5) 0.0037(5) 0.0019(5)
C10 0.0196(7) 0.0222(6) 0.0136(6) 0.0013(5) 0.0035(5) 0.0003(5)
C11 0.0225(7) 0.0234(7) 0.0198(7) 0.0008(5) 0.0014(5) 0.0028(5)
C12 0.0343(8) 0.0224(7) 0.0275(8) -0.0031(6) -0.0007(6) 0.0038(6)
C13 0.0357(9) 0.0264(7) 0.0337(9) -0.0069(6) -0.0083(7) -0.0038(6)
C14 0.0236(7) 0.0306(8) 0.0299(8) -0.0016(6) -0.0059(6) -0.0014(6)
C15 0.0204(7) 0.0256(7) 0.0167(7) 0.0013(5) 0.0020(5) -0.0005(5)
C16 0.0180(6) 0.0275(7) 0.0139(6) 0.0020(5) 0.0040(5) 0.0012(5)
C17 0.0178(7) 0.0324(7) 0.0190(7) 0.0017(6) 0.0027(5) -0.0007(5)
C18 0.0161(7) 0.0398(8) 0.0221(7) 0.0037(6) 0.0015(5) 0.0064(6)
C19 0.0239(7) 0.0321(8) 0.0264(8) 0.0014(6) 0.0015(6) 0.0118(6)
C20 0.0226(7) 0.0259(7) 0.0226(7) 0.0001(6) 0.0009(6) 0.0046(6)
C21 0.0171(6) 0.0244(7) 0.0145(6) 0.0019(5) 0.0036(5) 0.0035(5)
C22 0.0172(6) 0.0179(6) 0.0176(6) 0.0001(5) -0.0024(5) 0.0001(5)
C23 0.0181(7) 0.0216(6) 0.0219(7) 0.0009(5) -0.0002(5) 0.0005(5)
C24 0.0215(7) 0.0217(7) 0.0274(7) -0.0003(6) -0.0021(6) 0.0040(5)
C25 0.0333(8) 0.0204(7) 0.0256(7) 0.0046(6) -0.0025(6) 0.0034(6)
C26 0.0318(8) 0.0235(7) 0.0221(7) 0.0046(6) 0.0032(6) -0.0009(6)
C27 0.0227(7) 0.0237(7) 0.0209(7) 0.0005(5) 0.0030(5) 0.0012(5)
C28 0.0149(6) 0.0197(6) 0.0213(7) -0.0006(5) -0.0010(5) 0.0019(5)
C29 0.0194(7) 0.0224(7) 0.0255(7) 0.0001(5) 0.0042(6) -0.0005(5)
C30 0.0228(7) 0.0279(7) 0.0313(8) -0.0044(6) 0.0097(6) 0.0022(6)
C31 0.0220(7) 0.0217(7) 0.0375(8) -0.0053(6) 0.0040(6) 0.0042(5)
C32 0.0250(7) 0.0200(7) 0.0323(8) 0.0040(6) 0.0000(6) 0.0028(5)
C33 0.0222(7) 0.0233(7) 0.0225(7) 0.0013(5) 0.0017(6) 0.0037(5)
C34 0.0189(7) 0.0239(7) 0.0171(6) 0.0000(5) 0.0022(5) 0.0064(5)
C35 0.0186(7) 0.0227(7) 0.0199(7) 0.0000(5) 0.0014(5) 0.0048(5)
C36 0.0262(7) 0.0283(7) 0.0182(7) 0.0015(5) 0.0028(6) 0.0077(6)
C37 0.0268(8) 0.0315(7) 0.0206(7) -0.0056(6) -0.0035(6) 0.0090(6)
C38 0.0234(7) 0.0268(7) 0.0324(8) -0.0061(6) -0.0007(6) 0.0018(6)
C39 0.0235(7) 0.0248(7) 0.0260(7) 0.0016(6) 0.0044(6) 0.0022(6)
C40 0.0251(7) 0.0231(7) 0.0150(6) 0.0016(5) 0.0005(5) -0.0011(5)
C41 0.0194(7) 0.0336(8) 0.0212(7) -0.0002(6) 0.0028(5) 0.0017(6)
C42 0.0227(7) 0.0267(7) 0.0228(7) -0.0001(6) -0.0003(6) 0.0062(6)
C43 0.0229(7) 0.0219(7) 0.0163(6) -0.0021(5) -0.0015(5) -0.0004(5)
C44 0.0235(7) 0.0244(7) 0.0201(7) -0.0006(5) 0.0052(5) 0.0022(5)
C45 0.0255(7) 0.0227(7) 0.0211(7) 0.0010(5) 0.0031(6) 0.0049(5)
C46 0.0229(7) 0.0234(7) 0.0213(7) 0.0010(5) -0.0039(5) -0.0016(5)
C47 0.0344(8) 0.0259(7) 0.0221(7) -0.0015(6) -0.0063(6) 0.0026(6)
C48 0.0480(10) 0.0213(7) 0.0319(9) 0.0021(6) -0.0132(7) -0.0006(7)
C49 0.0490(10) 0.0300(8) 0.0305(9) 0.0114(7) -0.0066(7) -0.0090(7)
C50 0.0431(10) 0.0371(9) 0.0277(8) 0.0075(7) 0.0060(7) -0.0040(7)
C51 0.0338(8) 0.0260(7) 0.0262(8) 0.0031(6) 0.0034(6) -0.0002(6)

loop_
_atom_type_symbol
_atom_type_description
_atom_type_scat_dispersion_real
_atom_type_scat_dispersion_imag
_atom_type_scat_source
C C 0.0033 0.0016 'International Tables Vol C Tables 4.2.6.8 and 6.1.1.4'
H H 0.0000 0.0000 'International Tables Vol C Tables 4.2.6.8 and 6.1.1.4'
N N 0.0061 0.0033 'International Tables Vol C Tables 4.2.6.8 and 6.1.1.4'
O O 0.0106 0.0060 'International Tables Vol C Tables 4.2.6.8 and 6.1.1.4'

loop_
_geom_angle_atom_site_label_1
_geom_angle_atom_site_label_2
_geom_angle_atom_site_label_3
_geom_angle
C35 O4 C40 115.94(10)
C4 N1 C5 113.85(11)
C4 N1 C34 123.24(10)
C5 N1 C34 122.86(11)
O1 C1 C2 129.46(12)
O1 C1 C7 131.09(11)
C2 C1 C7 99.46(10)
C1 C2 C3 96.90(9)
C9 C2 C1 96.41(9)
C9 C2 C3 106.61(10)
C22 C2 C1 115.19(10)
C22 C2 C3 119.20(11)
C22 C2 C9 118.32(10)
C2 C3 H3 111.5
C4 C3 C2 112.46(10)
C4 C3 H3 111.5
C4 C3 C6 105.24(10)
C6 C3 C2 104.31(10)
C6 C3 H3 111.5
O2 C4 N1 124.24(12)
O2 C4 C3 127.52(12)
N1 C4 C3 108.23(10)
O3 C5 N1 124.47(12)
O3 C5 C6 127.84(11)
N1 C5 C6 107.67(10)
C3 C6 H6 110.9
C3 C6 C7 105.70(10)
C5 C6 C3 104.87(10)
C5 C6 H6 110.9
C5 C6 C7 113.16(10)
C7 C6 H6 110.9
C1 C7 C6 97.58(10)
C8 C7 C1 95.66(9)
C8 C7 C6 105.31(10)
C28 C7 C1 116.16(11)
C28 C7 C6 116.29(10)
C28 C7 C8 121.58(11)
C9 C8 C7 108.35(11)
C9 C8 C21 121.81(11)
C21 C8 C7 129.63(11)
C8 C9 C2 109.56(11)
C8 C9 C10 122.05(11)
C10 C9 C2 128.21(11)
C11 C10 C9 123.04(12)
C11 C10 C15 119.35(12)
C15 C10 C9 117.56(11)
C10 C11 H11 119.6
C12 C11 C10 120.84(13)
C12 C11 H11 119.6
C11 C12 H12 120.1
C11 C12 C13 119.88(13)
C13 C12 H12 120.1
C12 C13 H13 119.8
C14 C13 C12 120.41(13)
C14 C13 H13 119.8
C13 C14 H14 119.1
C13 C14 C15 121.72(13)
C15 C14 H14 119.1
C10 C15 C16 120.29(11)
C14 C15 C10 117.62(12)
C14 C15 C16 122.04(12)
C17 C16 C15 121.80(12)
C17 C16 C21 117.84(12)
C21 C16 C15 120.26(11)
C16 C17 H17 119.2
C18 C17 C16 121.66(13)
C18 C17 H17 119.2
C17 C18 H18 119.9
C17 C18 C19 120.15(13)
C19 C18 H18 119.9
C18 C19 H19 120.0
C20 C19 C18 120.08(13)
C20 C19 H19 120.0
C19 C20 H20 119.5
C19 C20 C21 121.06(13)
C21 C20 H20 119.5
C16 C21 C8 117.62(11)
C20 C21 C8 123.19(12)
C20 C21 C16 119.19(12)
C23 C22 C2 123.06(12)
C23 C22 C27 118.80(12)
C27 C22 C2 118.13(11)
C22 C23 H23 119.8
C24 C23 C22 120.32(13)
C24 C23 H23 119.8
C23 C24 H24 119.8
C25 C24 C23 120.47(13)
C25 C24 H24 119.8
C24 C25 H25 120.3
C24 C25 C26 119.46(13)
C26 C25 H25 120.3
C25 C26 H26 119.9
C27 C26 C25 120.29(14)
C27 C26 H26 119.9
C22 C27 H27 119.7
C26 C27 C22 120.64(13)
C26 C27 H27 119.7
C29 C28 C7 119.65(12)
C29 C28 C33 118.75(12)
C33 C28 C7 121.61(12)
C28 C29 H29 119.8
C30 C29 C28 120.38(13)
C30 C29 H29 119.8
C29 C30 H30 119.8
C31 C30 C29 120.31(13)
C31 C30 H30 119.8
C30 C31 H31 120.1
C32 C31 C30 119.75(12)
C32 C31 H31 120.1
C31 C32 H32 119.9
C31 C32 C33 120.25(13)
C33 C32 H32 119.9
C28 C33 H33 119.7
C32 C33 C28 120.54(13)
C32 C33 H33 119.7
C35 C34 N1 119.51(11)
C39 C34 N1 120.11(12)
C39 C34 C35 120.38(12)
O4 C35 C34 116.33(11)
O4 C35 C36 123.79(12)
C36 C35 C34 119.82(12)
C35 C36 H36 120.2
C37 C36 C35 119.64(13)
C37 C36 H36 120.2
C36 C37 H37 119.7
C36 C37 C38 120.68(13)
C38 C37 H37 119.7
C37 C38 H38 120.0
C37 C38 C39 119.93(13)
C39 C38 H38 120.0
C34 C39 C38 119.53(13)
C34 C39 H39 120.2
C38 C39 H39 120.2
C41 C40 O4 119.51(12)
C45 C40 O4 119.06(12)
C45 C40 C41 121.40(13)
C40 C41 H41 120.4
C40 C41 C42 119.16(13)
C42 C41 H41 120.4
C41 C42 H42 119.5
C41 C42 C43 121.09(13)
C43 C42 H42 119.5
C42 C43 C46 120.76(12)
C44 C43 C42 118.22(12)
C44 C43 C46 121.02(12)
C43 C44 H44 119.5
C45 C44 C43 121.08(13)
C45 C44 H44 119.5
C40 C45 C44 119.05(13)
C40 C45 H45 120.5
C44 C45 H45 120.5
C47 C46 C43 120.89(13)
C47 C46 C51 118.24(13)
C51 C46 C43 120.87(12)
C46 C47 H47 119.6
C48 C47 C46 120.89(14)
C48 C47 H47 119.6
C47 C48 H48 119.8
C49 C48 C47 120.34(14)
C49 C48 H48 119.8
C48 C49 H49 120.2
C48 C49 C50 119.58(14)
C50 C49 H49 120.2
C49 C50 H50 119.8
C51 C50 C49 120.42(15)
C51 C50 H50 119.8
C46 C51 H51 119.7
C50 C51 C46 120.52(14)
C50 C51 H51 119.7
C62 C61 H61 120.0
C66 C61 H61 120.0
C66 C61 C62 120.0
C61 C62 H62 120.0
C61 C62 C63 120.0
C63 C62 H62 120.0
C62 C63 H63 120.0
C62 C63 C64 120.0
C64 C63 H63 120.0
C63 C64 H64 120.0
C65 C64 C63 120.0
C65 C64 H64 120.0
C64 C65 H65 120.0
C66 C65 C64 120.0
C66 C65 H65 120.0
C61 C66 H66 120.0
C65 C66 C61 120.0
C65 C66 H66 120.0

loop_
_geom_bond_atom_site_label_1
_geom_bond_atom_site_label_2
_geom_bond_distance
O1 C1 1.1930(15)
O2 C4 1.2065(15)
O3 C5 1.2054(15)
O4 C35 1.3771(16)
O4 C40 1.4038(16)
N1 C4 1.3942(17)
N1 C5 1.3996(16)
N1 C34 1.4320(17)
C1 C2 1.5511(17)
C1 C7 1.5549(18)
C2 C3 1.5691(17)
C2 C9 1.5303(17)
C2 C22 1.5018(18)
C3 H3 1.0000
C3 C4 1.5081(18)
C3 C6 1.5520(17)
C5 C6 1.5225(18)
C6 H6 1.0000
C6 C7 1.5757(18)
C7 C8 1.5350(17)
C7 C28 1.5044(17)
C8 C9 1.3725(17)
C8 C21 1.4373(18)
C9 C10 1.4356(17)
C10 C11 1.4161(18)
C10 C15 1.4214(19)
C11 H11 0.9500
C11 C12 1.3727(19)
C12 H12 0.9500
C12 C13 1.393(2)
C13 H13 0.9500
C13 C14 1.370(2)
C14 H14 0.9500
C14 C15 1.4113(18)
C15 C16 1.4583(19)
C16 C17 1.4114(18)
C16 C21 1.4241(18)
C17 H17 0.9500
C17 C18 1.3721(19)
C18 H18 0.9500
C18 C19 1.396(2)
C19 H19 0.9500
C19 C20 1.370(2)
C20 H20 0.9500
C20 C21 1.4117(18)
C22 C23 1.3906(18)
C22 C27 1.3951(19)
C23 H23 0.9500
C23 C24 1.3893(19)
C24 H24 0.9500
C24 C25 1.384(2)
C25 H25 0.9500
C25 C26 1.386(2)
C26 H26 0.9500
C26 C27 1.3830(19)
C27 H27 0.9500
C28 C29 1.3919(19)
C28 C33 1.3970(19)
C29 H29 0.9500
C29 C30 1.3918(18)
C30 H30 0.9500
C30 C31 1.384(2)
C31 H31 0.9500
C31 C32 1.382(2)
C32 H32 0.9500
C32 C33 1.3882(18)
C33 H33 0.9500
C34 C35 1.3894(19)
C34 C39 1.3860(19)
C35 C36 1.3866(19)
C36 H36 0.9500
C36 C37 1.382(2)
C37 H37 0.9500
C37 C38 1.382(2)
C38 H38 0.9500
C38 C39 1.388(2)
C39 H39 0.9500
C40 C41 1.3794(19)
C40 C45 1.3771(19)
C41 H41 0.9500
C41 C42 1.384(2)
C42 H42 0.9500
C42 C43 1.397(2)
C43 C44 1.3933(19)
C43 C46 1.4881(19)
C44 H44 0.9500
C44 C45 1.3892(19)
C45 H45 0.9500
C46 C47 1.3932(19)
C46 C51 1.398(2)
C47 H47 0.9500
C47 C48 1.386(2)
C48 H48 0.9500
C48 C49 1.377(2)
C49 H49 0.9500
C49 C50 1.385(2)
C50 H50 0.9500
C50 C51 1.385(2)
C51 H51 0.9500
C61 H61 0.9500
C61 C62 1.3790(14)
C61 C66 1.3790(14)
C62 H62 0.9500
C62 C63 1.3791(14)
C63 H63 0.9500
C63 C64 1.3796(14)
C64 H64 0.9500
C64 C65 1.3792(14)
C65 H65 0.9500
C65 C66 1.3788(14)
C66 H66 0.9500

loop_
_geom_torsion_atom_site_label_1
_geom_torsion_atom_site_label_2
_geom_torsion_atom_site_label_3
_geom_torsion_atom_site_label_4
_geom_torsion
O1 C1 C2 C3 -122.69(14)
O1 C1 C2 C9 129.65(14)
O1 C1 C2 C22 4.18(19)
O1 C1 C7 C6 126.03(14)
O1 C1 C7 C8 -127.66(14)
O1 C1 C7 C28 1.8(2)
O3 C5 C6 C3 176.02(13)
O3 C5 C6 C7 61.30(17)
O4 C35 C36 C37 175.91(12)
O4 C40 C41 C42 179.35(11)
O4 C40 C45 C44 -179.35(11)
N1 C5 C6 C3 -2.59(13)
N1 C5 C6 C7 -117.31(11)
N1 C34 C35 O4 4.73(17)
N1 C34 C35 C36 -177.90(11)
N1 C34 C39 C38 178.75(12)
C1 C2 C3 C4 -151.26(10)
C1 C2 C3 C6 -37.75(11)
C1 C2 C9 C8 29.18(12)
C1 C2 C9 C10 -155.69(13)
C1 C2 C22 C23 -124.69(13)
C1 C2 C22 C27 56.82(15)
C1 C7 C8 C9 -34.80(12)
C1 C7 C8 C21 150.45(13)
C1 C7 C28 C29 -43.08(16)
C1 C7 C28 C33 136.83(12)
C2 C1 C7 C6 -54.49(10)
C2 C1 C7 C8 51.82(10)
C2 C1 C7 C28 -178.76(10)
C2 C3 C4 O2 -69.64(17)
C2 C3 C4 N1 109.32(12)
C2 C3 C6 C5 -114.85(10)
C2 C3 C6 C7 4.98(12)
C2 C9 C10 C11 -4.0(2)
C2 C9 C10 C15 178.46(12)
C2 C22 C23 C24 -176.87(11)
C2 C22 C27 C26 176.59(11)
C3 C2 C9 C8 -70.01(12)
C3 C2 C9 C10 105.12(14)
C3 C2 C22 C23 -10.18(17)
C3 C2 C22 C27 171.33(11)
C3 C6 C7 C1 29.78(11)
C3 C6 C7 C8 -68.25(12)
C3 C6 C7 C28 153.95(11)
C4 N1 C5 O3 -178.31(12)
C4 N1 C5 C6 0.36(14)
C4 N1 C34 C35 -117.54(14)
C4 N1 C34 C39 62.77(17)
C4 C3 C6 C5 3.71(12)
C4 C3 C6 C7 123.54(10)
C5 N1 C4 O2 -178.85(12)
C5 N1 C4 C3 2.14(14)
C5 N1 C34 C35 65.24(16)
C5 N1 C34 C39 -114.45(14)
C5 C6 C7 C1 144.00(10)
C5 C6 C7 C8 45.97(13)
C5 C6 C7 C28 -91.83(13)
C6 C3 C4 O2 177.41(12)
C6 C3 C4 N1 -3.62(13)
C6 C7 C8 C9 64.67(12)
C6 C7 C8 C21 -110.08(14)
C6 C7 C28 C29 -157.06(11)
C6 C7 C28 C33 22.85(17)
C7 C1 C2 C3 57.82(10)
C7 C1 C2 C9 -49.84(10)
C7 C1 C2 C22 -175.31(10)
C7 C8 C9 C2 3.71(14)
C7 C8 C9 C10 -171.78(11)
C7 C8 C21 C16 176.54(12)
C7 C8 C21 C20 -3.1(2)
C7 C28 C29 C30 178.60(12)
C7 C28 C33 C32 -178.84(12)
C8 C7 C28 C29 72.44(16)
C8 C7 C28 C33 -107.64(14)
C8 C9 C10 C11 170.58(12)
C8 C9 C10 C15 -6.95(18)
C9 C2 C3 C4 -52.44(13)
C9 C2 C3 C6 61.07(12)
C9 C2 C22 C23 122.14(13)
C9 C2 C22 C27 -56.35(15)
C9 C8 C21 C16 2.41(18)
C9 C8 C21 C20 -177.20(12)
C9 C10 C11 C12 -179.99(13)
C9 C10 C15 C14 -177.87(12)
C9 C10 C15 C16 4.62(18)
C10 C11 C12 C13 -1.3(2)
C10 C15 C16 C17 177.28(12)
C10 C15 C16 C21 1.03(19)
C11 C10 C15 C14 4.50(19)
C11 C10 C15 C16 -173.00(12)
C11 C12 C13 C14 2.9(2)
C12 C13 C14 C15 -0.8(2)
C13 C14 C15 C10 -3.0(2)
C13 C14 C15 C16 174.51(14)
C14 C15 C16 C17 -0.1(2)
C14 C15 C16 C21 -176.36(13)
C15 C10 C11 C12 -2.5(2)
C15 C16 C17 C18 -174.71(12)
C15 C16 C21 C8 -4.56(18)
C15 C16 C21 C20 175.06(12)
C16 C17 C18 C19 -1.0(2)
C17 C16 C21 C8 179.04(11)
C17 C16 C21 C20 -1.34(18)
C17 C18 C19 C20 0.0(2)
C18 C19 C20 C21 0.2(2)
C19 C20 C21 C8 -179.94(13)
C19 C20 C21 C16 0.5(2)
C21 C8 C9 C2 178.96(11)
C21 C8 C9 C10 3.47(19)
C21 C16 C17 C18 1.63(19)
C22 C2 C3 C4 84.77(13)
C22 C2 C3 C6 -161.72(10)
C22 C2 C9 C8 152.34(11)
C22 C2 C9 C10 -32.53(18)
C22 C23 C24 C25 -0.01(19)
C23 C22 C27 C26 -1.97(19)
C23 C24 C25 C26 -1.3(2)
C24 C25 C26 C27 0.9(2)
C25 C26 C27 C22 0.7(2)
C27 C22 C23 C24 1.62(18)
C28 C7 C8 C9 -160.32(11)
C28 C7 C8 C21 24.9(2)
C28 C29 C30 C31 0.4(2)
C29 C28 C33 C32 1.1(2)
C29 C30 C31 C32 0.7(2)
C30 C31 C32 C33 -1.0(2)
C31 C32 C33 C28 0.1(2)
C33 C28 C29 C30 -1.32(19)
C34 N1 C4 O2 3.70(19)
C34 N1 C4 C3 -175.30(11)
C34 N1 C5 O3 -0.8(2)
C34 N1 C5 C6 177.82(11)
C34 C35 C36 C37 -1.26(19)
C35 O4 C40 C41 76.28(15)
C35 O4 C40 C45 -105.60(14)
C35 C34 C39 C38 -0.9(2)
C35 C36 C37 C38 -0.1(2)
C36 C37 C38 C39 1.0(2)
C37 C38 C39 C34 -0.4(2)
C39 C34 C35 O4 -175.58(12)
C39 C34 C35 C36 1.80(19)
C40 O4 C35 C34 -161.59(11)
C40 O4 C35 C36 21.15(18)
C40 C41 C42 C43 -0.22(19)
C41 C40 C45 C44 -1.3(2)
C41 C42 C43 C44 -0.79(19)
C41 C42 C43 C46 178.82(12)
C42 C43 C44 C45 0.80(19)
C42 C43 C46 C47 34.56(18)
C42 C43 C46 C51 -145.06(14)
C43 C44 C45 C40 0.21(19)
C43 C46 C47 C48 179.84(13)
C43 C46 C51 C50 179.85(13)
C44 C43 C46 C47 -145.85(13)
C44 C43 C46 C51 34.54(19)
C45 C40 C41 C42 1.3(2)
C46 C43 C44 C45 -178.81(12)
C46 C47 C48 C49 0.6(2)
C47 C46 C51 C50 0.2(2)
C47 C48 C49 C50 -0.4(2)
C48 C49 C50 C51 0.0(2)
C49 C50 C51 C46 0.0(2)
C51 C46 C47 C48 -0.5(2)
C61 C62 C63 C64 0.0
C62 C61 C66 C65 0.0
C62 C63 C64 C65 0.0
C63 C64 C65 C66 0.0
C64 C65 C66 C61 0.0
C66 C61 C62 C63 0.0
